data_1569519
loop_
_publ_author_name
'Deziel, Anthony P.'
'Gahlawat, Sahil'
'Hazari, Nilay'
'Hopmann, Kathrin H.'
'Mercado, Brandon Q.'

_publ_section_title
;
 Comparative study of CO<sub>2</sub> insertion into pincer supported
 palladium alkyl and aryl complexes.
;
_journal_issue 30
_journal_name_full 'Chemical science'
_journal_page_first 8164
_journal_page_last 8179
_journal_paper_doi 10.1039/d3sc01459b
_journal_volume 14
_journal_year 2023
_chemical_formula_moiety 'C32 H53 B N2 O P2 Pd, C5 H12'
_chemical_formula_sum 'C37 H65 B N2 O P2 Pd'
_chemical_formula_weight 733.06
_space_group_crystal_system monoclinic
_space_group_IT_number 14
_space_group_name_Hall '-P 2yn'
_space_group_name_H-M_alt 'P 1 21/n 1'
_atom_sites_solution_hydrogens geom
_atom_sites_solution_primary SHELXT
_atom_sites_solution_secondary difmap
_audit_creation_date 2023-02-20
_audit_creation_method
;
Olex2 1.5
(compiled 2021.12.09 svn.r5202d8cf for OlexSys, GUI svn.r6439)
;
_audit_update_record
;
2023-02-21 deposited with the CCDC.	2023-07-03 downloaded from the CCDC.
;
_cell_angle_alpha 90
_cell_angle_beta 105.439(6)
_cell_angle_gamma 90
_cell_formula_units_Z 4
_cell_length_a 14.9723(7)
_cell_length_b 11.4923(6)
_cell_length_c 23.5265(14)
_cell_measurement_reflns_used 12290
_cell_measurement_temperature 93.15
_cell_measurement_theta_max 30.1300
_cell_measurement_theta_min 1.8180
_cell_volume 3902.0(4)
_computing_cell_refinement 'CrysAlisPro 1.171.41.93a (Rigaku OD, 2020)'
_computing_data_collection 'CrysAlisPro 1.171.41.93a (Rigaku OD, 2020)'
_computing_data_reduction 'CrysAlisPro 1.171.41.93a (Rigaku OD, 2020)'
_computing_molecular_graphics 'Olex2 1.5 (Dolomanov et al., 2009)'
_computing_publication_material 'Olex2 1.5 (Dolomanov et al., 2009)'
_computing_structure_refinement 'SHELXL 2014/7 (Sheldrick, 2015)'
_computing_structure_solution 'SHELXT 2014/5 (Sheldrick, 2014)'
_diffrn_ambient_temperature 93.15
_diffrn_detector 'Hybrid Pixel Array Detector'
_diffrn_detector_area_resol_mean 10.0000
_diffrn_measured_fraction_theta_full 0.998
_diffrn_measured_fraction_theta_max 0.997
_diffrn_measurement_details
;
List of Runs (angles in degrees, time in seconds):

  # Type    Start    End  Width  t~exp~   \w     \q     \k     \f   Frames
#--------------------------------------------------------------------------
  1  \w    -15.00  28.00   0.50   23.00    --   20.00  54.00 -30.00   86
  2  \w     57.00 106.00   0.50   23.00    --   20.00  54.00 -30.00   98
  3  \w    -74.00 109.00   0.50   23.00    --   20.00  54.00-120.00  366
  4  \w    -74.00 108.00   0.50   23.00    --   20.00  54.00 171.87  364
  5  \w    -41.00 -16.00   0.50   23.00    --   20.00  54.00   0.00   50
  6  \w     41.00  67.00   0.50   23.00    --   20.00  54.00   0.00   52
  7  \w     -1.00  56.00   0.50   23.00    --   20.00  54.00 -90.00  114
  8  \w     35.00  60.00   0.50   23.00    --   20.00  54.00 -60.00   50
  9  \w    -67.00 -42.00   0.50   23.00    --   20.00  54.00 -30.00   50
;
_diffrn_measurement_device 'two-circle diffractometer'
_diffrn_measurement_device_type 'XtaLAB Mini II'
_diffrn_measurement_method '\w scans'
_diffrn_orient_matrix_type 'CrysAlisPro convention (1999,Acta A55,543-557)'
_diffrn_orient_matrix_UB_11 -0.0323947000
_diffrn_orient_matrix_UB_12 -0.0024113000
_diffrn_orient_matrix_UB_13 -0.0281395000
_diffrn_orient_matrix_UB_21 0.0360265000
_diffrn_orient_matrix_UB_22 -0.0160005000
_diffrn_orient_matrix_UB_23 -0.0128463000
_diffrn_orient_matrix_UB_31 -0.0083092000
_diffrn_orient_matrix_UB_32 -0.0595586000
_diffrn_orient_matrix_UB_33 0.0046100000
_diffrn_radiation_monochromator graphite
_diffrn_radiation_probe x-ray
_diffrn_radiation_type 'Mo K\a'
_diffrn_radiation_wavelength 0.71073
_diffrn_reflns_av_R_equivalents 0.0515
_diffrn_reflns_av_unetI/netI 0.0603
_diffrn_reflns_Laue_measured_fraction_full 0.998
_diffrn_reflns_Laue_measured_fraction_max 0.997
_diffrn_reflns_limit_h_max 18
_diffrn_reflns_limit_h_min -16
_diffrn_reflns_limit_k_max 14
_diffrn_reflns_limit_k_min -14
_diffrn_reflns_limit_l_max 29
_diffrn_reflns_limit_l_min -29
_diffrn_reflns_number 31758
_diffrn_reflns_point_group_measured_fraction_full 0.998
_diffrn_reflns_point_group_measured_fraction_max 0.997
_diffrn_reflns_theta_full 25.242
_diffrn_reflns_theta_max 26.372
_diffrn_reflns_theta_min 2.265
_diffrn_source 'fine-focus sealed X-ray tube'
_diffrn_source_type 'Rigaku (Mo) X-ray Source'
_exptl_absorpt_coefficient_mu 0.587
_exptl_absorpt_correction_T_max 1.00000
_exptl_absorpt_correction_T_min 0.90512
_exptl_absorpt_correction_type multi-scan
_exptl_absorpt_process_details
;
CrysAlisPro 1.171.41.93a (Rigaku Oxford Diffraction, 2020)
Empirical absorption correction using spherical harmonics,
implemented in SCALE3 ABSPACK scaling algorithm.
;
_exptl_crystal_colour colourless
_exptl_crystal_colour_primary colourless
_exptl_crystal_density_diffrn 1.248
_exptl_crystal_description block
_exptl_crystal_F_000 1560
_exptl_crystal_size_max 0.4
_exptl_crystal_size_mid 0.2
_exptl_crystal_size_min 0.1
_refine_diff_density_max 0.464
_refine_diff_density_min -0.641
_refine_diff_density_rms 0.076
_refine_ls_extinction_method none
_refine_ls_goodness_of_fit_ref 1.020
_refine_ls_hydrogen_treatment constr
_refine_ls_matrix_type full
_refine_ls_number_parameters 412
_refine_ls_number_reflns 7971
_refine_ls_number_restraints 0
_refine_ls_restrained_S_all 1.020
_refine_ls_R_factor_all 0.0627
_refine_ls_R_factor_gt 0.0403
_refine_ls_shift/su_max 0.001
_refine_ls_shift/su_mean 0.000
_refine_ls_structure_factor_coef Fsqd
_refine_ls_weighting_details 'w=1/[\s^2^(Fo^2^)+(0.0243P)^2^+2.2124P] where P=(Fo^2^+2Fc^2^)/3'
_refine_ls_weighting_scheme calc
_refine_ls_wR_factor_gt 0.0696
_refine_ls_wR_factor_ref 0.0741
_reflns_Friedel_coverage 0.000
_reflns_number_gt 6106
_reflns_number_total 7971
_reflns_threshold_expression 'I > 2\s(I)'
_cod_data_source_file d3sc01459b3.cif
_cod_data_source_block mini2-22012
_cod_depositor_comments 'Adding full bibliography for 1569513--1569521.cif.'
_cod_database_code 1569519
_shelx_shelxl_version_number 2014/7
_chemical_oxdiff_formula C48H51N2P2Pd1O1B1
_shelx_space_group_comment
;
The symmetry employed for this shelxl refinement is uniquely defined
by the following loop, which should always be used as a source of
symmetry information in preference to the above space-group names.
They are only intended as comments.
;
_shelx_estimated_absorpt_t_max 0.944
_shelx_estimated_absorpt_t_min 0.799
_olex2_refinement_description
;
1.a Secondary CH2 refined with riding coordinates:
 C1(H1A,H1B), C17(H17A,H17B), C25(H25A,H25B), C35(H35A,H35B), C36(H36A,H36B),
 C37(H37A,H37B)
1.b Aromatic/amide H refined with riding coordinates:
 C3(H3), C4(H4), C6(H6), C7(H7), C20(H20), C21(H21), C22(H22), C23(H23)
1.c Idealised Me refined as rotating group:
 C8(H8A,H8B,H8C), C10(H10A,H10B,H10C), C11(H11A,H11B,H11C), C12(H12A,H12B,
 H12C), C14(H14A,H14B,H14C), C15(H15A,H15B,H15C), C16(H16A,H16B,H16C), C27(H27A,
 H27B,H27C), C28(H28A,H28B,H28C), C29(H29A,H29B,H29C), C31(H31A,H31B,H31C),
 C32(H32A,H32B,H32C), C33(H33A,H33B,H33C), C34(H34A,H34B,H34C), C38(H38A,H38B,
 H38C)
;
_olex2_submission_special_instructions 'No special instructions were received'
_oxdiff_exptl_absorpt_empirical_details
;
Empirical correction (ABSPACK) includes:
- Absorption correction using spherical harmonics
- Frame scaling
;
_oxdiff_exptl_absorpt_empirical_full_max 1.188
_oxdiff_exptl_absorpt_empirical_full_min 0.893

loop_
_space_group_symop_operation_xyz
'x, y, z'
'-x+1/2, y+1/2, -z+1/2'
'-x, -y, -z'
'x-1/2, -y-1/2, z-1/2'

loop_
_atom_site_label
_atom_site_type_symbol
_atom_site_fract_x
_atom_site_fract_y
_atom_site_fract_z
_atom_site_U_iso_or_equiv
_atom_site_adp_type
_atom_site_occupancy
_atom_site_site_symmetry_order
_atom_site_calc_flag
_atom_site_refinement_flags_posn
_atom_site_refinement_flags_adp
_atom_site_refinement_flags_occupancy
_atom_site_disorder_assembly
_atom_site_disorder_group
Pd1 Pd 0.04422(2) 0.38819(2) 0.32843(2) 0.01461(6) Uani 1 1 d . . . . .
P1 P 0.19012(5) 0.46276(6) 0.33030(3) 0.01446(15) Uani 1 1 d . . . . .
P2 P -0.05754(5) 0.25099(6) 0.35000(3) 0.01784(16) Uani 1 1 d . . . . .
O1 O -0.05788(16) 0.7804(2) 0.08150(10) 0.0434(6) Uani 1 1 d . . . . .
N1 N 0.23001(14) 0.25577(18) 0.38000(10) 0.0162(5) Uani 1 1 d . . . . .
N2 N 0.10666(14) 0.15371(18) 0.39278(10) 0.0161(5) Uani 1 1 d . . . . .
C1 C -0.06083(18) 0.5266(2) 0.29039(13) 0.0226(7) Uani 1 1 d . . . . .
H1A H -0.1222 0.4883 0.2810 0.027 Uiso 1 1 calc R U . . .
H1B H -0.0597 0.5822 0.3227 0.027 Uiso 1 1 calc R U . . .
C2 C -0.05865(17) 0.5976(2) 0.23796(12) 0.0202(6) Uani 1 1 d . . . . .
C3 C -0.07109(18) 0.5452(3) 0.18213(13) 0.0239(7) Uani 1 1 d . . . . .
H3 H -0.0799 0.4634 0.1790 0.029 Uiso 1 1 calc R U . . .
C4 C -0.07101(18) 0.6071(3) 0.13190(13) 0.0277(7) Uani 1 1 d . . . . .
H4 H -0.0803 0.5679 0.0952 0.033 Uiso 1 1 calc R U . . .
C5 C -0.0574(2) 0.7262(3) 0.13493(14) 0.0287(7) Uani 1 1 d . . . . .
C6 C -0.04606(18) 0.7830(3) 0.18798(14) 0.0278(7) Uani 1 1 d . . . . .
H6 H -0.0373 0.8649 0.1903 0.033 Uiso 1 1 calc R U . . .
C7 C -0.04757(19) 0.7190(2) 0.23890(14) 0.0254(7) Uani 1 1 d . . . . .
H7 H -0.0409 0.7594 0.2750 0.031 Uiso 1 1 calc R U . . .
C8 C -0.0506(2) 0.9026(3) 0.08209(17) 0.0477(10) Uani 1 1 d . . . . .
H8A H -0.0509 0.9303 0.0426 0.072 Uiso 1 1 calc R U . . .
H8B H 0.0073 0.9261 0.1104 0.072 Uiso 1 1 calc R U . . .
H8C H -0.1032 0.9365 0.0937 0.072 Uiso 1 1 calc R U . . .
C9 C 0.22419(19) 0.5843(2) 0.38580(13) 0.0221(7) Uani 1 1 d . . . . .
C10 C 0.2211(2) 0.5317(3) 0.44537(13) 0.0341(8) Uani 1 1 d . . . . .
H10A H 0.1593 0.5000 0.4422 0.051 Uiso 1 1 calc R U . . .
H10B H 0.2350 0.5924 0.4757 0.051 Uiso 1 1 calc R U . . .
H10C H 0.2672 0.4694 0.4561 0.051 Uiso 1 1 calc R U . . .
C11 C 0.32084(19) 0.6347(2) 0.39122(14) 0.0282(7) Uani 1 1 d . . . . .
H11A H 0.3668 0.5719 0.4003 0.042 Uiso 1 1 calc R U . . .
H11B H 0.3354 0.6926 0.4229 0.042 Uiso 1 1 calc R U . . .
H11C H 0.3222 0.6716 0.3539 0.042 Uiso 1 1 calc R U . . .
C12 C 0.1510(2) 0.6819(3) 0.37078(15) 0.0353(8) Uani 1 1 d . . . . .
H12A H 0.1640 0.7397 0.4026 0.053 Uiso 1 1 calc R U . . .
H12B H 0.0893 0.6487 0.3664 0.053 Uiso 1 1 calc R U . . .
H12C H 0.1533 0.7194 0.3338 0.053 Uiso 1 1 calc R U . . .
C13 C 0.21478(18) 0.4970(2) 0.25772(12) 0.0186(6) Uani 1 1 d . . . . .
C14 C 0.31855(19) 0.4958(3) 0.25811(14) 0.0297(8) Uani 1 1 d . . . . .
H14A H 0.3532 0.5493 0.2885 0.045 Uiso 1 1 calc R U . . .
H14B H 0.3247 0.5205 0.2195 0.045 Uiso 1 1 calc R U . . .
H14C H 0.3433 0.4169 0.2666 0.045 Uiso 1 1 calc R U . . .
C15 C 0.17377(19) 0.6160(2) 0.23489(13) 0.0251(6) Uani 1 1 d . . . . .
H15A H 0.1098 0.6208 0.2378 0.038 Uiso 1 1 calc R U . . .
H15B H 0.1746 0.6251 0.1936 0.038 Uiso 1 1 calc R U . . .
H15C H 0.2108 0.6778 0.2587 0.038 Uiso 1 1 calc R U . . .
C16 C 0.1636(2) 0.4022(2) 0.21542(12) 0.0259(7) Uani 1 1 d . . . . .
H16A H 0.1851 0.3254 0.2314 0.039 Uiso 1 1 calc R U . . .
H16B H 0.1760 0.4119 0.1769 0.039 Uiso 1 1 calc R U . . .
H16C H 0.0968 0.4088 0.2110 0.039 Uiso 1 1 calc R U . . .
C17 C 0.28075(17) 0.3491(2) 0.36165(12) 0.0171(6) Uani 1 1 d . . . . .
H17A H 0.3109 0.3218 0.3314 0.021 Uiso 1 1 calc R U . . .
H17B H 0.3288 0.3805 0.3956 0.021 Uiso 1 1 calc R U . . .
C18 C 0.26402(18) 0.1524(2) 0.40993(11) 0.0157(6) Uani 1 1 d . . . . .
C20 C 0.35302(17) 0.1080(2) 0.42989(11) 0.0190(6) Uani 1 1 d . . . . .
H20 H 0.4050 0.1497 0.4247 0.023 Uiso 1 1 calc R U . . .
C21 C 0.36354(19) -0.0003(2) 0.45796(12) 0.0208(6) Uani 1 1 d . . . . .
H21 H 0.4238 -0.0328 0.4715 0.025 Uiso 1 1 calc R U . . .
C22 C 0.28864(19) -0.0615(2) 0.46660(12) 0.0211(6) Uani 1 1 d . . . . .
H22 H 0.2985 -0.1342 0.4864 0.025 Uiso 1 1 calc R U . . .
C23 C 0.19873(18) -0.0175(2) 0.44652(12) 0.0183(6) Uani 1 1 d . . . . .
H23 H 0.1472 -0.0594 0.4523 0.022 Uiso 1 1 calc R U . . .
C24 C 0.18674(17) 0.0890(2) 0.41786(11) 0.0151(6) Uani 1 1 d . . . . .
C25 C 0.01290(18) 0.1305(2) 0.39511(13) 0.0246(7) Uani 1 1 d . . . . .
H25A H 0.0081 0.1326 0.4363 0.030 Uiso 1 1 calc R U . . .
H25B H -0.0082 0.0534 0.3779 0.030 Uiso 1 1 calc R U . . .
C26 C -0.12730(19) 0.3039(3) 0.40086(13) 0.0231(7) Uani 1 1 d . . . . .
C27 C -0.0587(2) 0.3775(3) 0.44713(14) 0.0406(9) Uani 1 1 d . . . . .
H27A H -0.0377 0.4435 0.4277 0.061 Uiso 1 1 calc R U . . .
H27B H -0.0053 0.3296 0.4669 0.061 Uiso 1 1 calc R U . . .
H27C H -0.0894 0.4063 0.4763 0.061 Uiso 1 1 calc R U . . .
C28 C -0.1685(2) 0.2073(3) 0.43157(16) 0.0416(9) Uani 1 1 d . . . . .
H28A H -0.2015 0.2426 0.4581 0.062 Uiso 1 1 calc R U . . .
H28B H -0.1184 0.1577 0.4544 0.062 Uiso 1 1 calc R U . . .
H28C H -0.2117 0.1603 0.4018 0.062 Uiso 1 1 calc R U . . .
C29 C -0.2071(2) 0.3846(3) 0.36893(14) 0.0351(8) Uani 1 1 d . . . . .
H29A H -0.2357 0.4193 0.3978 0.053 Uiso 1 1 calc R U . . .
H29B H -0.2535 0.3394 0.3402 0.053 Uiso 1 1 calc R U . . .
H29C H -0.1827 0.4463 0.3485 0.053 Uiso 1 1 calc R U . . .
C30 C -0.12798(19) 0.1682(3) 0.28434(13) 0.0251(7) Uani 1 1 d . . . . .
C31 C -0.1869(2) 0.0694(3) 0.29913(16) 0.0440(10) Uani 1 1 d . . . . .
H31A H -0.2381 0.1024 0.3126 0.066 Uiso 1 1 calc R U . . .
H31B H -0.1484 0.0207 0.3304 0.066 Uiso 1 1 calc R U . . .
H31C H -0.2120 0.0220 0.2639 0.066 Uiso 1 1 calc R U . . .
C32 C -0.1924(2) 0.2495(3) 0.24035(14) 0.0418(9) Uani 1 1 d . . . . .
H32A H -0.2226 0.2060 0.2046 0.063 Uiso 1 1 calc R U . . .
H32B H -0.1562 0.3135 0.2303 0.063 Uiso 1 1 calc R U . . .
H32C H -0.2396 0.2809 0.2581 0.063 Uiso 1 1 calc R U . . .
C33 C -0.0570(2) 0.1168(3) 0.25454(16) 0.0517(10) Uani 1 1 d . . . . .
H33A H -0.0897 0.0751 0.2187 0.077 Uiso 1 1 calc R U . . .
H33B H -0.0161 0.0628 0.2817 0.077 Uiso 1 1 calc R U . . .
H33C H -0.0201 0.1798 0.2443 0.077 Uiso 1 1 calc R U . . .
B1 B 0.1312(2) 0.2600(3) 0.36853(14) 0.0172(7) Uani 1 1 d . . . . .
C34 C 0.4376(3) 0.2431(4) 0.58478(19) 0.0639(12) Uani 1 1 d . . . . .
H34A H 0.4566 0.2362 0.6278 0.096 Uiso 1 1 calc R U . . .
H34B H 0.4784 0.2982 0.5721 0.096 Uiso 1 1 calc R U . . .
H34C H 0.4418 0.1668 0.5671 0.096 Uiso 1 1 calc R U . . .
C35 C 0.3391(3) 0.2863(3) 0.56522(18) 0.0560(11) Uani 1 1 d . . . . .
H35A H 0.3344 0.3591 0.5867 0.067 Uiso 1 1 calc R U . . .
H35B H 0.3242 0.3053 0.5227 0.067 Uiso 1 1 calc R U . . .
C36 C 0.2683(2) 0.2020(3) 0.57491(14) 0.0416(9) Uani 1 1 d . . . . .
H36A H 0.2845 0.1793 0.6170 0.050 Uiso 1 1 calc R U . . .
H36B H 0.2697 0.1309 0.5514 0.050 Uiso 1 1 calc R U . . .
C37 C 0.1705(3) 0.2523(4) 0.55782(18) 0.0562(11) Uani 1 1 d . . . . .
H37A H 0.1710 0.3284 0.5777 0.067 Uiso 1 1 calc R U . . .
H37B H 0.1516 0.2662 0.5147 0.067 Uiso 1 1 calc R U . . .
C38 C 0.1005(3) 0.1751(4) 0.57376(18) 0.0718(14) Uani 1 1 d . . . . .
H38A H 0.1161 0.1657 0.6167 0.108 Uiso 1 1 calc R U . . .
H38B H 0.1007 0.0988 0.5552 0.108 Uiso 1 1 calc R U . . .
H38C H 0.0388 0.2101 0.5599 0.108 Uiso 1 1 calc R U . . .

loop_
_atom_site_aniso_label
_atom_site_aniso_U_11
_atom_site_aniso_U_22
_atom_site_aniso_U_33
_atom_site_aniso_U_23
_atom_site_aniso_U_13
_atom_site_aniso_U_12
Pd1 0.00932(10) 0.01695(11) 0.01791(11) 0.00188(10) 0.00425(8) -0.00004(9)
P1 0.0112(3) 0.0146(4) 0.0184(4) -0.0001(3) 0.0055(3) -0.0008(3)
P2 0.0095(3) 0.0214(4) 0.0230(4) 0.0034(3) 0.0048(3) -0.0014(3)
O1 0.0433(15) 0.0445(15) 0.0453(15) 0.0199(12) 0.0167(12) 0.0087(12)
N1 0.0111(11) 0.0174(12) 0.0217(13) 0.0047(10) 0.0071(10) -0.0011(9)
N2 0.0078(11) 0.0185(12) 0.0216(13) 0.0031(10) 0.0031(10) -0.0022(9)
C1 0.0120(14) 0.0257(16) 0.0306(17) 0.0069(13) 0.0064(13) 0.0027(12)
C2 0.0068(13) 0.0241(17) 0.0295(16) 0.0048(13) 0.0043(12) 0.0036(12)
C3 0.0133(15) 0.0241(16) 0.0333(18) 0.0051(14) 0.0045(13) 0.0033(12)
C4 0.0170(15) 0.0358(19) 0.0287(17) 0.0018(15) 0.0035(13) 0.0033(14)
C5 0.0171(16) 0.037(2) 0.0331(19) 0.0138(15) 0.0093(14) 0.0055(14)
C6 0.0136(15) 0.0214(16) 0.048(2) 0.0100(14) 0.0082(15) 0.0045(12)
C7 0.0159(15) 0.0244(17) 0.0358(19) 0.0013(14) 0.0065(14) 0.0064(12)
C8 0.0266(18) 0.049(2) 0.069(3) 0.033(2) 0.0164(18) 0.0061(17)
C9 0.0162(14) 0.0199(16) 0.0299(17) -0.0077(12) 0.0054(13) -0.0020(12)
C10 0.0295(18) 0.048(2) 0.0271(18) -0.0143(16) 0.0113(15) -0.0049(16)
C11 0.0216(16) 0.0230(17) 0.0377(18) -0.0084(14) 0.0041(14) -0.0053(13)
C12 0.0243(17) 0.0299(19) 0.049(2) -0.0196(16) 0.0041(16) 0.0046(14)
C13 0.0156(14) 0.0215(15) 0.0209(15) 0.0040(12) 0.0087(12) 0.0020(12)
C14 0.0206(16) 0.040(2) 0.0334(19) 0.0114(15) 0.0156(15) 0.0045(14)
C15 0.0202(15) 0.0250(16) 0.0307(16) 0.0081(14) 0.0080(13) 0.0006(14)
C16 0.0286(17) 0.0299(18) 0.0203(15) -0.0005(13) 0.0084(13) 0.0057(14)
C17 0.0114(13) 0.0176(15) 0.0229(15) 0.0025(11) 0.0055(12) -0.0015(11)
C18 0.0164(14) 0.0149(14) 0.0153(14) 0.0005(11) 0.0034(12) -0.0002(11)
C20 0.0120(13) 0.0220(15) 0.0236(15) -0.0026(13) 0.0059(12) -0.0020(12)
C21 0.0172(15) 0.0206(16) 0.0225(16) -0.0006(12) 0.0016(13) 0.0049(12)
C22 0.0233(16) 0.0157(15) 0.0229(16) 0.0054(12) 0.0038(13) 0.0040(12)
C23 0.0162(14) 0.0178(15) 0.0218(16) 0.0004(12) 0.0065(12) -0.0036(12)
C24 0.0133(13) 0.0169(15) 0.0150(14) -0.0003(11) 0.0033(11) -0.0007(11)
C25 0.0134(14) 0.0262(17) 0.0356(18) 0.0081(14) 0.0088(13) -0.0015(12)
C26 0.0139(15) 0.0324(18) 0.0250(17) 0.0045(13) 0.0085(13) 0.0004(13)
C27 0.0310(18) 0.063(2) 0.0316(19) -0.0094(18) 0.0151(16) -0.0057(18)
C28 0.037(2) 0.041(2) 0.058(2) 0.0129(18) 0.0326(19) 0.0010(17)
C29 0.0278(17) 0.042(2) 0.043(2) 0.0061(17) 0.0219(15) 0.0094(16)
C30 0.0191(16) 0.0253(16) 0.0301(18) -0.0024(14) 0.0053(14) -0.0054(13)
C31 0.0249(18) 0.042(2) 0.054(2) 0.0105(18) -0.0097(17) -0.0162(16)
C32 0.048(2) 0.039(2) 0.0293(19) 0.0015(16) -0.0061(17) -0.0078(17)
C33 0.033(2) 0.064(3) 0.059(2) -0.039(2) 0.0132(18) -0.0126(19)
B1 0.0150(16) 0.0199(17) 0.0166(17) 0.0025(13) 0.0037(14) 0.0002(13)
C34 0.048(3) 0.068(3) 0.069(3) 0.001(2) 0.003(2) -0.014(2)
C35 0.063(3) 0.043(2) 0.056(3) 0.001(2) 0.006(2) -0.004(2)
C36 0.038(2) 0.058(2) 0.0229(18) -0.0040(17) -0.0013(16) 0.0090(18)
C37 0.050(2) 0.062(3) 0.051(3) 0.010(2) 0.004(2) 0.004(2)
C38 0.055(3) 0.090(3) 0.065(3) 0.043(3) 0.005(2) -0.003(3)

loop_
_atom_type_symbol
_atom_type_description
_atom_type_scat_dispersion_real
_atom_type_scat_dispersion_imag
_atom_type_scat_source
C C 0.0033 0.0016 'International Tables Vol C Tables 4.2.6.8 and 6.1.1.4'
H H 0.0000 0.0000 'International Tables Vol C Tables 4.2.6.8 and 6.1.1.4'
B B 0.0013 0.0007 'International Tables Vol C Tables 4.2.6.8 and 6.1.1.4'
N N 0.0061 0.0033 'International Tables Vol C Tables 4.2.6.8 and 6.1.1.4'
O O 0.0106 0.0060 'International Tables Vol C Tables 4.2.6.8 and 6.1.1.4'
P P 0.1023 0.0942 'International Tables Vol C Tables 4.2.6.8 and 6.1.1.4'
Pd Pd -0.9988 1.0072 'International Tables Vol C Tables 4.2.6.8 and 6.1.1.4'

loop_
_geom_angle_atom_site_label_1
_geom_angle_atom_site_label_2
_geom_angle_atom_site_label_3
_geom_angle
_geom_angle_site_symmetry_1
_geom_angle_site_symmetry_3
_geom_angle_publ_flag
P1 Pd1 P2 154.50(3) . . ?
C1 Pd1 P1 107.42(7) . . ?
C1 Pd1 P2 97.83(7) . . ?
B1 Pd1 P1 77.05(9) . . ?
B1 Pd1 P2 77.53(9) . . ?
B1 Pd1 C1 174.21(11) . . ?
C9 P1 Pd1 111.33(9) . . ?
C13 P1 Pd1 117.90(9) . . ?
C13 P1 C9 112.99(13) . . ?
C13 P1 C17 101.84(12) . . ?
C17 P1 Pd1 108.97(8) . . ?
C17 P1 C9 102.02(12) . . ?
C25 P2 Pd1 108.53(8) . . ?
C26 P2 Pd1 115.02(9) . . ?
C26 P2 C25 101.58(13) . . ?
C30 P2 Pd1 114.71(10) . . ?
C30 P2 C25 101.40(13) . . ?
C30 P2 C26 113.57(13) . . ?
C5 O1 C8 116.9(3) . . ?
C18 N1 C17 128.9(2) . . ?
C18 N1 B1 110.0(2) . . ?
B1 N1 C17 121.1(2) . . ?
C24 N2 C25 128.1(2) . . ?
C24 N2 B1 109.8(2) . . ?
B1 N2 C25 121.7(2) . . ?
Pd1 C1 H1A 106.5 . . ?
Pd1 C1 H1B 106.5 . . ?
H1A C1 H1B 106.5 . . ?
C2 C1 Pd1 123.44(18) . . ?
C2 C1 H1A 106.5 . . ?
C2 C1 H1B 106.5 . . ?
C3 C2 C1 120.8(3) . . ?
C7 C2 C1 124.1(3) . . ?
C7 C2 C3 115.1(3) . . ?
C2 C3 H3 118.4 . . ?
C4 C3 C2 123.2(3) . . ?
C4 C3 H3 118.4 . . ?
C3 C4 H4 120.0 . . ?
C3 C4 C5 120.0(3) . . ?
C5 C4 H4 120.0 . . ?
C4 C5 O1 115.4(3) . . ?
C6 C5 O1 124.9(3) . . ?
C6 C5 C4 119.7(3) . . ?
C5 C6 H6 120.1 . . ?
C5 C6 C7 119.8(3) . . ?
C7 C6 H6 120.1 . . ?
C2 C7 C6 122.2(3) . . ?
C2 C7 H7 118.9 . . ?
C6 C7 H7 118.9 . . ?
O1 C8 H8A 109.5 . . ?
O1 C8 H8B 109.5 . . ?
O1 C8 H8C 109.5 . . ?
H8A C8 H8B 109.5 . . ?
H8A C8 H8C 109.5 . . ?
H8B C8 H8C 109.5 . . ?
C10 C9 P1 105.76(19) . . ?
C10 C9 C12 107.6(2) . . ?
C11 C9 P1 114.36(19) . . ?
C11 C9 C10 109.2(2) . . ?
C11 C9 C12 110.0(2) . . ?
C12 C9 P1 109.59(19) . . ?
C9 C10 H10A 109.5 . . ?
C9 C10 H10B 109.5 . . ?
C9 C10 H10C 109.5 . . ?
H10A C10 H10B 109.5 . . ?
H10A C10 H10C 109.5 . . ?
H10B C10 H10C 109.5 . . ?
C9 C11 H11A 109.5 . . ?
C9 C11 H11B 109.5 . . ?
C9 C11 H11C 109.5 . . ?
H11A C11 H11B 109.5 . . ?
H11A C11 H11C 109.5 . . ?
H11B C11 H11C 109.5 . . ?
C9 C12 H12A 109.5 . . ?
C9 C12 H12B 109.5 . . ?
C9 C12 H12C 109.5 . . ?
H12A C12 H12B 109.5 . . ?
H12A C12 H12C 109.5 . . ?
H12B C12 H12C 109.5 . . ?
C14 C13 P1 115.51(19) . . ?
C15 C13 P1 110.30(19) . . ?
C15 C13 C14 108.5(2) . . ?
C15 C13 C16 108.7(2) . . ?
C16 C13 P1 104.74(18) . . ?
C16 C13 C14 108.9(2) . . ?
C13 C14 H14A 109.5 . . ?
C13 C14 H14B 109.5 . . ?
C13 C14 H14C 109.5 . . ?
H14A C14 H14B 109.5 . . ?
H14A C14 H14C 109.5 . . ?
H14B C14 H14C 109.5 . . ?
C13 C15 H15A 109.5 . . ?
C13 C15 H15B 109.5 . . ?
C13 C15 H15C 109.5 . . ?
H15A C15 H15B 109.5 . . ?
H15A C15 H15C 109.5 . . ?
H15B C15 H15C 109.5 . . ?
C13 C16 H16A 109.5 . . ?
C13 C16 H16B 109.5 . . ?
C13 C16 H16C 109.5 . . ?
H16A C16 H16B 109.5 . . ?
H16A C16 H16C 109.5 . . ?
H16B C16 H16C 109.5 . . ?
P1 C17 H17A 110.9 . . ?
P1 C17 H17B 110.9 . . ?
N1 C17 P1 104.48(16) . . ?
N1 C17 H17A 110.9 . . ?
N1 C17 H17B 110.9 . . ?
H17A C17 H17B 108.9 . . ?
N1 C18 C24 107.5(2) . . ?
C20 C18 N1 131.9(2) . . ?
C20 C18 C24 120.6(2) . . ?
C18 C20 H20 121.2 . . ?
C18 C20 C21 117.7(2) . . ?
C21 C20 H20 121.2 . . ?
C20 C21 H21 119.1 . . ?
C22 C21 C20 121.9(3) . . ?
C22 C21 H21 119.1 . . ?
C21 C22 H22 119.6 . . ?
C21 C22 C23 120.8(3) . . ?
C23 C22 H22 119.6 . . ?
C22 C23 H23 120.9 . . ?
C24 C23 C22 118.2(3) . . ?
C24 C23 H23 120.9 . . ?
N2 C24 C18 107.9(2) . . ?
C23 C24 N2 131.2(2) . . ?
C23 C24 C18 120.8(2) . . ?
P2 C25 H25A 110.9 . . ?
P2 C25 H25B 110.9 . . ?
N2 C25 P2 104.27(18) . . ?
N2 C25 H25A 110.9 . . ?
N2 C25 H25B 110.9 . . ?
H25A C25 H25B 108.9 . . ?
C27 C26 P2 104.40(19) . . ?
C27 C26 C28 109.9(3) . . ?
C27 C26 C29 107.4(3) . . ?
C28 C26 P2 115.1(2) . . ?
C28 C26 C29 107.9(2) . . ?
C29 C26 P2 111.9(2) . . ?
C26 C27 H27A 109.5 . . ?
C26 C27 H27B 109.5 . . ?
C26 C27 H27C 109.5 . . ?
H27A C27 H27B 109.5 . . ?
H27A C27 H27C 109.5 . . ?
H27B C27 H27C 109.5 . . ?
C26 C28 H28A 109.5 . . ?
C26 C28 H28B 109.5 . . ?
C26 C28 H28C 109.5 . . ?
H28A C28 H28B 109.5 . . ?
H28A C28 H28C 109.5 . . ?
H28B C28 H28C 109.5 . . ?
C26 C29 H29A 109.5 . . ?
C26 C29 H29B 109.5 . . ?
C26 C29 H29C 109.5 . . ?
H29A C29 H29B 109.5 . . ?
H29A C29 H29C 109.5 . . ?
H29B C29 H29C 109.5 . . ?
C31 C30 P2 114.8(2) . . ?
C31 C30 C33 109.2(3) . . ?
C32 C30 P2 111.2(2) . . ?
C32 C30 C31 108.0(2) . . ?
C32 C30 C33 108.2(3) . . ?
C33 C30 P2 105.32(19) . . ?
C30 C31 H31A 109.5 . . ?
C30 C31 H31B 109.5 . . ?
C30 C31 H31C 109.5 . . ?
H31A C31 H31B 109.5 . . ?
H31A C31 H31C 109.5 . . ?
H31B C31 H31C 109.5 . . ?
C30 C32 H32A 109.5 . . ?
C30 C32 H32B 109.5 . . ?
C30 C32 H32C 109.5 . . ?
H32A C32 H32B 109.5 . . ?
H32A C32 H32C 109.5 . . ?
H32B C32 H32C 109.5 . . ?
C30 C33 H33A 109.5 . . ?
C30 C33 H33B 109.5 . . ?
C30 C33 H33C 109.5 . . ?
H33A C33 H33B 109.5 . . ?
H33A C33 H33C 109.5 . . ?
H33B C33 H33C 109.5 . . ?
N1 B1 Pd1 128.1(2) . . ?
N1 B1 N2 104.9(2) . . ?
N2 B1 Pd1 127.1(2) . . ?
H34A C34 H34B 109.5 . . ?
H34A C34 H34C 109.5 . . ?
H34B C34 H34C 109.5 . . ?
C35 C34 H34A 109.5 . . ?
C35 C34 H34B 109.5 . . ?
C35 C34 H34C 109.5 . . ?
C34 C35 H35A 108.6 . . ?
C34 C35 H35B 108.6 . . ?
H35A C35 H35B 107.6 . . ?
C36 C35 C34 114.5(3) . . ?
C36 C35 H35A 108.6 . . ?
C36 C35 H35B 108.6 . . ?
C35 C36 H36A 109.1 . . ?
C35 C36 H36B 109.1 . . ?
C35 C36 C37 112.5(3) . . ?
H36A C36 H36B 107.8 . . ?
C37 C36 H36A 109.1 . . ?
C37 C36 H36B 109.1 . . ?
C36 C37 H37A 108.9 . . ?
C36 C37 H37B 108.9 . . ?
H37A C37 H37B 107.7 . . ?
C38 C37 C36 113.3(3) . . ?
C38 C37 H37A 108.9 . . ?
C38 C37 H37B 108.9 . . ?
C37 C38 H38A 109.5 . . ?
C37 C38 H38B 109.5 . . ?
C37 C38 H38C 109.5 . . ?
H38A C38 H38B 109.5 . . ?
H38A C38 H38C 109.5 . . ?
H38B C38 H38C 109.5 . . ?

loop_
_geom_bond_atom_site_label_1
_geom_bond_atom_site_label_2
_geom_bond_distance
_geom_bond_site_symmetry_2
_geom_bond_publ_flag
Pd1 P1 2.3360(7) . ?
Pd1 P2 2.3402(7) . ?
Pd1 C1 2.249(3) . ?
Pd1 B1 2.025(3) . ?
P1 C9 1.887(3) . ?
P1 C13 1.882(3) . ?
P1 C17 1.887(3) . ?
P2 C25 1.887(3) . ?
P2 C26 1.886(3) . ?
P2 C30 1.881(3) . ?
O1 C5 1.401(3) . ?
O1 C8 1.409(4) . ?
N1 C17 1.445(3) . ?
N1 C18 1.406(3) . ?
N1 B1 1.432(4) . ?
N2 C24 1.401(3) . ?
N2 C25 1.444(3) . ?
N2 B1 1.437(4) . ?
C1 H1A 0.9900 . ?
C1 H1B 0.9900 . ?
C1 C2 1.486(4) . ?
C2 C3 1.411(4) . ?
C2 C7 1.405(4) . ?
C3 H3 0.9500 . ?
C3 C4 1.379(4) . ?
C4 H4 0.9500 . ?
C4 C5 1.383(4) . ?
C5 C6 1.378(4) . ?
C6 H6 0.9500 . ?
C6 C7 1.411(4) . ?
C7 H7 0.9500 . ?
C8 H8A 0.9800 . ?
C8 H8B 0.9800 . ?
C8 H8C 0.9800 . ?
C9 C10 1.538(4) . ?
C9 C11 1.532(4) . ?
C9 C12 1.542(4) . ?
C10 H10A 0.9800 . ?
C10 H10B 0.9800 . ?
C10 H10C 0.9800 . ?
C11 H11A 0.9800 . ?
C11 H11B 0.9800 . ?
C11 H11C 0.9800 . ?
C12 H12A 0.9800 . ?
C12 H12B 0.9800 . ?
C12 H12C 0.9800 . ?
C13 C14 1.551(4) . ?
C13 C15 1.535(4) . ?
C13 C16 1.536(4) . ?
C14 H14A 0.9800 . ?
C14 H14B 0.9800 . ?
C14 H14C 0.9800 . ?
C15 H15A 0.9800 . ?
C15 H15B 0.9800 . ?
C15 H15C 0.9800 . ?
C16 H16A 0.9800 . ?
C16 H16B 0.9800 . ?
C16 H16C 0.9800 . ?
C17 H17A 0.9900 . ?
C17 H17B 0.9900 . ?
C18 C20 1.387(3) . ?
C18 C24 1.421(3) . ?
C20 H20 0.9500 . ?
C20 C21 1.398(4) . ?
C21 H21 0.9500 . ?
C21 C22 1.384(4) . ?
C22 H22 0.9500 . ?
C22 C23 1.397(4) . ?
C23 H23 0.9500 . ?
C23 C24 1.386(3) . ?
C25 H25A 0.9900 . ?
C25 H25B 0.9900 . ?
C26 C27 1.536(4) . ?
C26 C28 1.539(4) . ?
C26 C29 1.540(4) . ?
C27 H27A 0.9800 . ?
C27 H27B 0.9800 . ?
C27 H27C 0.9800 . ?
C28 H28A 0.9800 . ?
C28 H28B 0.9800 . ?
C28 H28C 0.9800 . ?
C29 H29A 0.9800 . ?
C29 H29B 0.9800 . ?
C29 H29C 0.9800 . ?
C30 C31 1.534(4) . ?
C30 C32 1.531(4) . ?
C30 C33 1.538(4) . ?
C31 H31A 0.9800 . ?
C31 H31B 0.9800 . ?
C31 H31C 0.9800 . ?
C32 H32A 0.9800 . ?
C32 H32B 0.9800 . ?
C32 H32C 0.9800 . ?
C33 H33A 0.9800 . ?
C33 H33B 0.9800 . ?
C33 H33C 0.9800 . ?
C34 H34A 0.9800 . ?
C34 H34B 0.9800 . ?
C34 H34C 0.9800 . ?
C34 C35 1.508(5) . ?
C35 H35A 0.9900 . ?
C35 H35B 0.9900 . ?
C35 C36 1.498(5) . ?
C36 H36A 0.9900 . ?
C36 H36B 0.9900 . ?
C36 C37 1.525(5) . ?
C37 H37A 0.9900 . ?
C37 H37B 0.9900 . ?
C37 C38 1.496(5) . ?
C38 H38A 0.9800 . ?
C38 H38B 0.9800 . ?
C38 H38C 0.9800 . ?

loop_
_geom_torsion_atom_site_label_1
_geom_torsion_atom_site_label_2
_geom_torsion_atom_site_label_3
_geom_torsion_atom_site_label_4
_geom_torsion
_geom_torsion_site_symmetry_1
_geom_torsion_site_symmetry_2
_geom_torsion_site_symmetry_3
_geom_torsion_site_symmetry_4
_geom_torsion_publ_flag
Pd1 P1 C9 C10 57.6(2) . . . . ?
Pd1 P1 C9 C11 177.82(18) . . . . ?
Pd1 P1 C9 C12 -58.1(2) . . . . ?
Pd1 P1 C13 C14 -155.41(18) . . . . ?
Pd1 P1 C13 C15 81.17(19) . . . . ?
Pd1 P1 C13 C16 -35.6(2) . . . . ?
Pd1 P1 C17 N1 -5.64(19) . . . . ?
Pd1 P2 C25 N2 -9.4(2) . . . . ?
Pd1 P2 C26 C27 -39.9(2) . . . . ?
Pd1 P2 C26 C28 -160.39(19) . . . . ?
Pd1 P2 C26 C29 75.9(2) . . . . ?
Pd1 P2 C30 C31 173.75(19) . . . . ?
Pd1 P2 C30 C32 -63.4(2) . . . . ?
Pd1 P2 C30 C33 53.6(2) . . . . ?
Pd1 C1 C2 C3 64.5(3) . . . . ?
Pd1 C1 C2 C7 -117.6(3) . . . . ?
O1 C5 C6 C7 179.5(3) . . . . ?
N1 C18 C20 C21 -179.2(3) . . . . ?
N1 C18 C24 N2 0.1(3) . . . . ?
N1 C18 C24 C23 -179.7(2) . . . . ?
C1 C2 C3 C4 179.1(2) . . . . ?
C1 C2 C7 C6 -179.9(2) . . . . ?
C2 C3 C4 C5 0.7(4) . . . . ?
C3 C2 C7 C6 -1.9(4) . . . . ?
C3 C4 C5 O1 179.5(2) . . . . ?
C3 C4 C5 C6 -1.5(4) . . . . ?
C4 C5 C6 C7 0.6(4) . . . . ?
C5 C6 C7 C2 1.2(4) . . . . ?
C7 C2 C3 C4 1.0(4) . . . . ?
C8 O1 C5 C4 175.7(3) . . . . ?
C8 O1 C5 C6 -3.2(4) . . . . ?
C9 P1 C13 C14 72.4(2) . . . . ?
C9 P1 C13 C15 -51.0(2) . . . . ?
C9 P1 C13 C16 -167.83(17) . . . . ?
C9 P1 C17 N1 112.17(18) . . . . ?
C13 P1 C9 C10 -167.04(18) . . . . ?
C13 P1 C9 C11 -46.8(2) . . . . ?
C13 P1 C9 C12 77.2(2) . . . . ?
C13 P1 C17 N1 -130.92(18) . . . . ?
C17 P1 C9 C10 -58.5(2) . . . . ?
C17 P1 C9 C11 61.7(2) . . . . ?
C17 P1 C9 C12 -174.2(2) . . . . ?
C17 P1 C13 C14 -36.3(2) . . . . ?
C17 P1 C13 C15 -159.70(19) . . . . ?
C17 P1 C13 C16 83.50(19) . . . . ?
C17 N1 C18 C20 -0.9(5) . . . . ?
C17 N1 C18 C24 180.0(2) . . . . ?
C17 N1 B1 Pd1 -1.2(4) . . . . ?
C17 N1 B1 N2 179.9(2) . . . . ?
C18 N1 C17 P1 -175.3(2) . . . . ?
C18 N1 B1 Pd1 178.7(2) . . . . ?
C18 N1 B1 N2 -0.2(3) . . . . ?
C18 C20 C21 C22 -0.9(4) . . . . ?
C20 C18 C24 N2 -179.1(2) . . . . ?
C20 C18 C24 C23 1.1(4) . . . . ?
C20 C21 C22 C23 1.0(4) . . . . ?
C21 C22 C23 C24 -0.1(4) . . . . ?
C22 C23 C24 N2 179.3(3) . . . . ?
C22 C23 C24 C18 -0.9(4) . . . . ?
C24 N2 C25 P2 -178.4(2) . . . . ?
C24 N2 B1 Pd1 -178.7(2) . . . . ?
C24 N2 B1 N1 0.3(3) . . . . ?
C24 C18 C20 C21 -0.2(4) . . . . ?
C25 P2 C26 C27 77.1(2) . . . . ?
C25 P2 C26 C28 -43.4(2) . . . . ?
C25 P2 C26 C29 -167.1(2) . . . . ?
C25 P2 C30 C31 57.0(2) . . . . ?
C25 P2 C30 C32 179.9(2) . . . . ?
C25 P2 C30 C33 -63.1(2) . . . . ?
C25 N2 C24 C18 -173.3(3) . . . . ?
C25 N2 C24 C23 6.5(5) . . . . ?
C25 N2 B1 Pd1 -5.1(4) . . . . ?
C25 N2 B1 N1 173.8(2) . . . . ?
C26 P2 C25 N2 -131.02(19) . . . . ?
C26 P2 C30 C31 -51.1(3) . . . . ?
C26 P2 C30 C32 71.8(2) . . . . ?
C26 P2 C30 C33 -171.2(2) . . . . ?
C30 P2 C25 N2 111.73(19) . . . . ?
C30 P2 C26 C27 -174.9(2) . . . . ?
C30 P2 C26 C28 64.6(3) . . . . ?
C30 P2 C26 C29 -59.1(2) . . . . ?
B1 N1 C17 P1 4.6(3) . . . . ?
B1 N1 C18 C20 179.2(3) . . . . ?
B1 N1 C18 C24 0.1(3) . . . . ?
B1 N2 C24 C18 -0.2(3) . . . . ?
B1 N2 C24 C23 179.5(3) . . . . ?
B1 N2 C25 P2 9.4(3) . . . . ?
C34 C35 C36 C37 176.6(3) . . . . ?
C35 C36 C37 C38 -173.2(3) . . . . ?
